data_4320043
loop_
_publ_author_name
'Pierre D. Harvey'
'Nathalie Proulx'
'Genevi\`eve Martin'
'Marc Drouin'
'Daniel J. Nurco'
'Kevin M. Smith'
'Fr\'ed\'eric Bolze'
'Claude P. Gros'
'Roger Guilard'

_publ_section_title
;
 Preparation, Characterization, and Luminescence Properties of
 Gallium-Metal Face-to-Face Diporphyrins (M = H2, GaL, Ru(CO)(OH), Co)
;
_journal_name_full 'Inorganic Chemistry'
_journal_page_first 4134
_journal_page_last 4142
_journal_paper_doi 10.1021/ic001446j
_journal_volume 40
_journal_year 2001
_chemical_formula_moiety 'C80 H84 Ga2 N8 O2, 3.8(C H3 OH)'
_chemical_formula_sum 'C83.8 H99.2 Ga2 N8 O5.8'
_chemical_formula_weight 1452.81
_chemical_name_common 'DPA [GaOMe]~2~'
_chemical_name_systematic
;
    ?
;
_space_group_IT_number 14
_symmetry_cell_setting monoclinic
_symmetry_space_group_name_Hall '-P 2ybc'
_symmetry_space_group_name_H-M 'P 1 21/c 1'
_atom_sites_solution_hydrogens geom
_atom_sites_solution_primary direct
_atom_sites_solution_secondary difmap
_audit_creation_method SHELXL-97
_cell_angle_alpha 90.00
_cell_angle_beta 93.990(10)
_cell_angle_gamma 90.00
_cell_formula_units_Z 4
_cell_length_a 16.916(2)
_cell_length_b 19.428(3)
_cell_length_c 23.213(5)
_cell_measurement_reflns_used 44
_cell_measurement_temperature 130(2)
_cell_measurement_theta_max 27.40
_cell_measurement_theta_min 3.86
_cell_volume 7610(2)
_computing_cell_refinement 'Siemens P3'
_computing_data_collection 'Siemens P3'
_computing_data_reduction XDISK
_computing_molecular_graphics 'Bruker XP'
_computing_publication_material 'Bruker SHELXTL V. 5.03'
_computing_structure_refinement 'SHELXL-97 (Sheldrick, 1997)'
_computing_structure_solution 'SHELXS-97 (Sheldrick, 1990)'
_diffrn_ambient_temperature 130(2)
_diffrn_measured_fraction_theta_full 0.998
_diffrn_measured_fraction_theta_max 0.998
_diffrn_measurement_device_type 'Syntex P2~1~'
_diffrn_measurement_method '\q -2\q scans'
_diffrn_radiation_monochromator graphite
_diffrn_radiation_source 'normal-focus sealed tube'
_diffrn_radiation_type CuK\a
_diffrn_radiation_wavelength 1.54178
_diffrn_reflns_av_R_equivalents 0.098
_diffrn_reflns_av_sigmaI/netI 0.0949
_diffrn_reflns_limit_h_max 18
_diffrn_reflns_limit_h_min -18
_diffrn_reflns_limit_k_max 21
_diffrn_reflns_limit_k_min 0
_diffrn_reflns_limit_l_max 25
_diffrn_reflns_limit_l_min 0
_diffrn_reflns_number 15593
_diffrn_reflns_theta_full 56.85
_diffrn_reflns_theta_max 56.85
_diffrn_reflns_theta_min 2.97
_diffrn_standards_decay_% 'no decay'
_diffrn_standards_interval_count 198
_diffrn_standards_number 2
_exptl_absorpt_coefficient_mu 1.321
_exptl_absorpt_correction_T_max 0.79
_exptl_absorpt_correction_T_min 0.69
_exptl_absorpt_correction_type empirical
_exptl_absorpt_process_details
;
    XABS2, an empirical absorption program.
    S.R. Parkin, B. Moezzi, and H. Hope, J. Appl. Crystallogr., 1995, V. 58,
    p. 53.
;
_exptl_crystal_colour red
_exptl_crystal_density_diffrn 1.268
_exptl_crystal_density_meas ?
_exptl_crystal_density_method 'not measured'
_exptl_crystal_description block
_exptl_crystal_F_000 2928
_exptl_crystal_size_max 0.4
_exptl_crystal_size_mid 0.26
_exptl_crystal_size_min 0.22
_refine_diff_density_max 0.908
_refine_diff_density_min -0.397
_refine_diff_density_rms 0.093
_refine_ls_extinction_coef 0.00000(2)
_refine_ls_extinction_expression Fc^*^=kFc[1+0.001xFc^2^\l^3^/sin(2\q)]^-1/4^
_refine_ls_extinction_method SHELXL
_refine_ls_goodness_of_fit_ref 1.022
_refine_ls_hydrogen_treatment mixed
_refine_ls_matrix_type full
_refine_ls_number_parameters 900
_refine_ls_number_reflns 10540
_refine_ls_number_restraints 63
_refine_ls_restrained_S_all 1.020
_refine_ls_R_factor_all 0.1564
_refine_ls_R_factor_gt 0.0960
_refine_ls_shift/su_max 0.001
_refine_ls_shift/su_mean 0.000
_refine_ls_structure_factor_coef Fsqd
_refine_ls_weighting_details 'calc w=1/[\s^2^(Fo^2^)+(0.1370P)^2^+20.4902P] where P=(Fo^2^+2Fc^2^)/3'
_refine_ls_weighting_scheme calc
_refine_ls_wR_factor_gt 0.2325
_refine_ls_wR_factor_ref 0.2749
_reflns_number_gt 6223
_reflns_number_total 10540
_reflns_threshold_expression >2sigma(I)
_cod_data_source_file ic001446j_1.cif
_cod_data_source_block 61xd
_cod_depositor_comments
;
The following automatic conversions were performed:

'_exptl_crystal_density_meas' value 'not measured' was changed to '?'
- the value is perceived as not measured.

Automatic conversion script
Id: cif_fix_values 3008 2015-01-20 13:52:24Z robertas 
;
_cod_database_code 4320043

loop_
_symmetry_equiv_pos_as_xyz
'x, y, z'
'-x, y+1/2, -z+1/2'
'-x, -y, -z'
'x, -y-1/2, z-1/2'

loop_
_atom_site_label
_atom_site_type_symbol
_atom_site_fract_x
_atom_site_fract_y
_atom_site_fract_z
_atom_site_U_iso_or_equiv
_atom_site_adp_type
_atom_site_occupancy
_atom_site_symmetry_multiplicity
_atom_site_calc_flag
_atom_site_refinement_flags
_atom_site_disorder_assembly
_atom_site_disorder_group
Ga1 Ga 0.70022(7) 0.39945(5) 0.17889(4) 0.0491(4) Uani 1 1 d . . .
N1 N 0.7805(5) 0.4042(3) 0.1188(3) 0.052(2) Uani 1 1 d . A .
O1 O 0.6278(5) 0.3357(3) 0.1474(3) 0.0696(19) Uani 1 1 d . A .
C1 C 0.8485(6) 0.3638(4) 0.1168(4) 0.053(2) Uani 1 1 d . . .
Ga2 Ga 0.79969(6) 0.60995(5) 0.30566(4) 0.0413(3) Uani 1 1 d . A .
O2 O 0.8788(3) 0.6659(3) 0.3401(2) 0.0476(15) Uani 1 1 d . . .
C2A C 0.9676(6) 0.3476(5) 0.0531(4) 0.060(3) Uani 1 1 d . . .
H2A1 H 0.9978 0.3337 0.0893 0.073 Uiso 1 1 calc R A .
H2A2 H 1.0005 0.3804 0.0326 0.073 Uiso 1 1 calc R . .
C2B C 0.9511(7) 0.2840(5) 0.0153(4) 0.073(3) Uani 1 1 d . A .
H2B1 H 0.9196 0.2509 0.0359 0.109 Uiso 1 1 calc R . .
H2B2 H 1.0014 0.2627 0.0065 0.109 Uiso 1 1 calc R . .
H2B3 H 0.9217 0.2977 -0.0208 0.109 Uiso 1 1 calc R . .
C2 C 0.8922(6) 0.3826(4) 0.0675(3) 0.051(2) Uani 1 1 d . A .
N3 N 0.6572(5) 0.4259(4) 0.2549(3) 0.0513(19) Uani 1 1 d . A .
C3 C 0.8520(6) 0.4340(4) 0.0387(3) 0.050(2) Uani 1 1 d . . .
C3A C 0.8810(7) 0.4699(5) -0.0122(4) 0.069(3) Uani 1 1 d . A .
H3A1 H 0.9368 0.4585 -0.0157 0.104 Uiso 1 1 calc R . .
H3A2 H 0.8755 0.5198 -0.0073 0.104 Uiso 1 1 calc R . .
H3A3 H 0.8497 0.4553 -0.0471 0.104 Uiso 1 1 calc R . .
N4 N 0.7711(5) 0.3321(4) 0.2247(3) 0.061(2) Uani 1 1 d . A .
C4 C 0.7811(6) 0.4456(4) 0.0696(4) 0.051(2) Uani 1 1 d . A .
N5 N 0.8487(4) 0.5861(3) 0.2303(3) 0.0434(17) Uani 1 1 d . . .
C5 C 0.7172(6) 0.4901(4) 0.0530(3) 0.056(3) Uani 1 1 d . . .
C5A C 0.7215(6) 0.5297(4) -0.0020(4) 0.062(3) Uani 1 1 d . A .
C5B C 0.7026(8) 0.5028(5) -0.0558(4) 0.083(4) Uani 1 1 d . . .
H5B H 0.6836 0.4569 -0.0598 0.099 Uiso 1 1 calc R A .
C5C C 0.7118(8) 0.5450(7) -0.1067(4) 0.098(4) Uani 1 1 d . A .
H5C H 0.6988 0.5260 -0.1439 0.117 Uiso 1 1 calc R . .
C5D C 0.7381(9) 0.6098(6) -0.1024(4) 0.093(4) Uani 1 1 d . . .
H5D H 0.7426 0.6360 -0.1366 0.111 Uiso 1 1 calc R A .
C5E C 0.7596(7) 0.6404(5) -0.0478(4) 0.067(3) Uani 1 1 d . A .
C5F C 0.7887(7) 0.7067(5) -0.0432(4) 0.068(3) Uani 1 1 d . . .
H5F H 0.7955 0.7322 -0.0774 0.082 Uiso 1 1 calc R A .
C5G C 0.8084(6) 0.7373(5) 0.0102(4) 0.063(3) Uani 1 1 d . A .
C5H C 0.8386(7) 0.8058(5) 0.0175(5) 0.072(3) Uani 1 1 d . . .
H5H H 0.8444 0.8335 -0.0157 0.086 Uiso 1 1 calc R A .
C5I C 0.8584(7) 0.8315(5) 0.0692(5) 0.074(3) Uani 1 1 d . A .
H5I H 0.8791 0.8768 0.0727 0.088 Uiso 1 1 calc R . .
C5J C 0.8490(6) 0.7918(5) 0.1195(4) 0.061(3) Uani 1 1 d . . .
H5J H 0.8639 0.8116 0.1561 0.074 Uiso 1 1 calc R A .
C5K C 0.8193(6) 0.7260(5) 0.1176(4) 0.059(3) Uani 1 1 d . A .
C5L C 0.7971(6) 0.6962(4) 0.0626(4) 0.051(2) Uani 1 1 d . . .
C5M C 0.7674(6) 0.6306(4) 0.0554(3) 0.051(2) Uani 1 1 d . A .
H5M H 0.7586 0.6047 0.0891 0.061 Uiso 1 1 calc R . .
C5N C 0.7496(6) 0.5998(4) 0.0023(3) 0.052(2) Uani 1 1 d . . .
N7 N 0.7213(4) 0.6141(3) 0.3678(3) 0.0486(18) Uani 1 1 d . A .
N2 N 0.6500(8) 0.4850(6) 0.1423(5) 0.048(5) Uiso 0.78(2) 1 d PD A 1
C6 C 0.6541(11) 0.5052(10) 0.0846(7) 0.051(7) Uiso 0.78(2) 1 d PD A 1
C7 C 0.5836(9) 0.5479(8) 0.0689(5) 0.068(5) Uiso 0.78(2) 1 d PD A 1
C7A C 0.5579(10) 0.5764(9) 0.0091(6) 0.076(5) Uiso 0.78(2) 1 d PD A 1
C8 C 0.5464(9) 0.5590(7) 0.1177(5) 0.068(4) Uiso 0.78(2) 1 d PD A 1
C8A C 0.4706(9) 0.6026(8) 0.1246(7) 0.090(6) Uiso 0.78(2) 1 d PD A 1
C8B C 0.4972(14) 0.6737(11) 0.1414(10) 0.149(9) Uiso 0.78(2) 1 d PD A 1
C9 C 0.5878(9) 0.5200(7) 0.1626(6) 0.061(4) Uiso 0.78(2) 1 d PD A 1
N2' N 0.660(3) 0.494(2) 0.1510(16) 0.056(19) Uiso 0.22(2) 1 d PD A 2
C6' C 0.657(4) 0.511(4) 0.0922(16) 0.07(4) Uiso 0.22(2) 1 d PD A 2
C7' C 0.599(2) 0.567(2) 0.0809(12) 0.046(12) Uiso 0.22(2) 1 d PD A 2
C7A' C 0.568(3) 0.599(2) 0.0236(14) 0.058(14) Uiso 0.22(2) 1 d PD A 2
C8' C 0.575(2) 0.5853(18) 0.1330(12) 0.048(12) Uiso 0.22(2) 1 d PD A 2
C8A' C 0.510(3) 0.639(2) 0.144(2) 0.11(2) Uiso 0.22(2) 1 d PD A 2
C8B' C 0.433(2) 0.603(3) 0.143(3) 0.11(2) Uiso 0.22(2) 1 d PD A 2
C9' C 0.609(3) 0.538(2) 0.1754(12) 0.045(12) Uiso 0.22(2) 1 d PD A 2
N8 N 0.8301(4) 0.5139(3) 0.3363(3) 0.0487(18) Uani 1 1 d . A .
C10 C 0.5738(7) 0.5230(6) 0.2227(5) 0.086(4) Uani 1 1 d . . .
H10 H 0.5410 0.5592 0.2348 0.103 Uiso 1 1 calc R A 1
C11 C 0.6040(6) 0.4779(5) 0.2645(4) 0.060(3) Uani 1 1 d . A .
C12 C 0.5799(6) 0.4757(6) 0.3236(4) 0.069(3) Uani 1 1 d . . .
C12A C 0.5234(7) 0.5263(6) 0.3481(5) 0.090(4) Uani 1 1 d . A .
H12A H 0.4690 0.5150 0.3340 0.136 Uiso 1 1 calc R . .
H12B H 0.5363 0.5730 0.3358 0.136 Uiso 1 1 calc R . .
H12C H 0.5282 0.5237 0.3904 0.136 Uiso 1 1 calc R . .
C13 C 0.6176(7) 0.4230(6) 0.3485(4) 0.072(3) Uani 1 1 d . A .
C13A C 0.6170(8) 0.3984(7) 0.4100(5) 0.100(4) Uani 1 1 d . . .
H13A H 0.6706 0.3822 0.4235 0.120 Uiso 1 1 calc R A .
H13B H 0.6029 0.4372 0.4351 0.120 Uiso 1 1 calc R . .
C13B C 0.5616(8) 0.3440(9) 0.4149(5) 0.124(6) Uani 1 1 d . A .
H13C H 0.5086 0.3600 0.4014 0.186 Uiso 1 1 calc R . .
H13D H 0.5616 0.3296 0.4553 0.186 Uiso 1 1 calc R . .
H13E H 0.5766 0.3050 0.3912 0.186 Uiso 1 1 calc R . .
C14 C 0.6662(6) 0.3907(5) 0.3065(4) 0.062(3) Uani 1 1 d . . .
C15 C 0.7097(7) 0.3328(6) 0.3159(5) 0.085(4) Uani 1 1 d . A .
H15 H 0.7051 0.3090 0.3513 0.102 Uiso 1 1 calc R . .
C16 C 0.7597(7) 0.3066(5) 0.2778(4) 0.075(3) Uani 1 1 d . . .
C17 C 0.8144(9) 0.2499(6) 0.2907(5) 0.097(4) Uani 1 1 d . A .
C17A C 0.8191(9) 0.2085(8) 0.3465(6) 0.125(6) Uani 1 1 d . . .
H17A H 0.8717 0.1860 0.3513 0.150 Uiso 1 1 calc R A .
H17B H 0.8146 0.2403 0.3794 0.150 Uiso 1 1 calc R . .
C17B C 0.7563(10) 0.1545(9) 0.3483(8) 0.173(9) Uani 1 1 d . A .
H17C H 0.7039 0.1761 0.3429 0.260 Uiso 1 1 calc R . .
H17D H 0.7613 0.1310 0.3858 0.260 Uiso 1 1 calc R . .
H17E H 0.7625 0.1209 0.3174 0.260 Uiso 1 1 calc R . .
C18 C 0.8593(8) 0.2430(6) 0.2454(5) 0.085(4) Uani 1 1 d . . .
C18A C 0.9259(8) 0.1918(6) 0.2376(5) 0.108(5) Uani 1 1 d . A .
H18A H 0.9434 0.1719 0.2751 0.161 Uiso 1 1 calc R . .
H18B H 0.9705 0.2155 0.2215 0.161 Uiso 1 1 calc R . .
H18C H 0.9067 0.1551 0.2112 0.161 Uiso 1 1 calc R . .
C19 C 0.8330(7) 0.2961(5) 0.2047(4) 0.067(3) Uani 1 1 d . A .
C20 C 0.8701(6) 0.3128(5) 0.1547(4) 0.061(3) Uani 1 1 d . A .
H20 H 0.9147 0.2858 0.1464 0.073 Uiso 1 1 calc R . .
C21 C 0.9009(6) 0.5316(4) 0.2233(3) 0.050(2) Uani 1 1 d . A .
C22 C 0.9453(6) 0.5430(4) 0.1732(4) 0.053(2) Uani 1 1 d . . .
C22A C 1.0087(6) 0.4959(5) 0.1541(4) 0.059(3) Uani 1 1 d . . .
H22A H 0.9940 0.4478 0.1626 0.070 Uiso 1 1 calc R . .
H22B H 1.0110 0.5001 0.1118 0.070 Uiso 1 1 calc R . .
C22B C 1.0893(6) 0.5101(6) 0.1824(5) 0.078(3) Uani 1 1 d . . .
H22C H 1.1048 0.5575 0.1738 0.118 Uiso 1 1 calc R . .
H22D H 1.1277 0.4780 0.1675 0.118 Uiso 1 1 calc R . .
H22E H 1.0883 0.5043 0.2242 0.118 Uiso 1 1 calc R . .
C23 C 0.9224(6) 0.6047(5) 0.1505(4) 0.054(2) Uani 1 1 d . . .
C23A C 0.9602(6) 0.6379(5) 0.1026(4) 0.069(3) Uani 1 1 d . . .
H23A H 1.0144 0.6205 0.1011 0.103 Uiso 1 1 calc R . .
H23B H 0.9616 0.6878 0.1087 0.103 Uiso 1 1 calc R . .
H23C H 0.9298 0.6276 0.0662 0.103 Uiso 1 1 calc R . .
C24 C 0.8584(5) 0.6298(4) 0.1845(3) 0.046(2) Uani 1 1 d . A .
C25 C 0.8086(6) 0.6861(4) 0.1717(3) 0.048(2) Uani 1 1 d . . .
N6 N 0.7337(4) 0.6801(3) 0.2591(3) 0.0465(18) Uani 1 1 d D . .
C26 C 0.7462(5) 0.7057(4) 0.2046(3) 0.047(2) Uani 1 1 d D A .
C27 C 0.6851(5) 0.7565(5) 0.1887(3) 0.053(2) Uani 1 1 d D . .
C27A C 0.6675(7) 0.7946(6) 0.1325(4) 0.077(3) Uani 1 1 d D A .
H27A H 0.6133 0.8128 0.1311 0.115 Uiso 1 1 calc R . .
H27B H 0.6728 0.7631 0.1001 0.115 Uiso 1 1 calc R . .
H27C H 0.7050 0.8328 0.1300 0.115 Uiso 1 1 calc R . .
C28 C 0.6408(6) 0.7642(5) 0.2347(4) 0.067(3) Uani 1 1 d D A .
C28A C 0.5700(7) 0.8123(7) 0.2408(5) 0.094(4) Uani 1 1 d D . .
H28A H 0.5359 0.8123 0.2044 0.113 Uiso 1 1 calc R A .
H28B H 0.5382 0.7954 0.2721 0.113 Uiso 1 1 calc R . .
C28B C 0.5973(10) 0.8832(7) 0.2542(7) 0.152(7) Uani 1 1 d D A .
H28C H 0.6151 0.8864 0.2952 0.229 Uiso 1 1 calc R . .
H28D H 0.5535 0.9154 0.2456 0.229 Uiso 1 1 calc R . .
H28E H 0.6413 0.8947 0.2306 0.229 Uiso 1 1 calc R . .
C29 C 0.6706(6) 0.7162(5) 0.2784(3) 0.062(3) Uani 1 1 d D A .
C30 C 0.6422(6) 0.7119(5) 0.3328(4) 0.070(3) Uani 1 1 d . . .
H30 H 0.6025 0.7441 0.3415 0.084 Uiso 1 1 calc R A .
C31 C 0.6654(6) 0.6661(5) 0.3751(3) 0.056(2) Uani 1 1 d . A .
C32 C 0.6371(6) 0.6614(6) 0.4315(4) 0.070(3) Uani 1 1 d . . .
C32A C 0.5775(8) 0.7142(7) 0.4550(4) 0.106(5) Uani 1 1 d . A .
H32A H 0.5231 0.6986 0.4452 0.160 Uiso 1 1 calc R . .
H32B H 0.5854 0.7594 0.4376 0.160 Uiso 1 1 calc R . .
H32C H 0.5865 0.7176 0.4971 0.160 Uiso 1 1 calc R . .
C33 C 0.6729(6) 0.6062(5) 0.4586(4) 0.062(3) Uani 1 1 d . A .
C33A C 0.6635(8) 0.5824(6) 0.5185(4) 0.076(3) Uani 1 1 d . . .
H33A H 0.7128 0.5589 0.5330 0.092 Uiso 1 1 calc R A .
H33B H 0.6567 0.6231 0.5432 0.092 Uiso 1 1 calc R . .
C33B C 0.6002(11) 0.5380(9) 0.5244(6) 0.156(7) Uani 1 1 d . A .
H33C H 0.5506 0.5612 0.5116 0.233 Uiso 1 1 calc R . .
H33D H 0.5985 0.5246 0.5650 0.233 Uiso 1 1 calc R . .
H33E H 0.6067 0.4968 0.5008 0.233 Uiso 1 1 calc R . .
C34 C 0.7253(5) 0.5770(4) 0.4191(3) 0.049(2) Uani 1 1 d . . .
C35 C 0.7710(6) 0.5188(4) 0.4295(4) 0.055(2) Uani 1 1 d . A .
H35 H 0.7693 0.4974 0.4662 0.066 Uiso 1 1 calc R . .
C36 C 0.8181(6) 0.4900(4) 0.3913(4) 0.051(2) Uani 1 1 d . . .
C37 C 0.8648(7) 0.4277(5) 0.4018(4) 0.068(3) Uani 1 1 d . A .
C37A C 0.8684(7) 0.3874(5) 0.4572(4) 0.077(3) Uani 1 1 d . . .
H37A H 0.8159 0.3881 0.4734 0.092 Uiso 1 1 calc R A .
H37B H 0.8821 0.3389 0.4494 0.092 Uiso 1 1 calc R . .
C37B C 0.9293(8) 0.4177(7) 0.4999(5) 0.104(4) Uani 1 1 d . A .
H37C H 0.9808 0.4189 0.4830 0.156 Uiso 1 1 calc R . .
H37D H 0.9333 0.3893 0.5349 0.156 Uiso 1 1 calc R . .
H37E H 0.9136 0.4645 0.5097 0.156 Uiso 1 1 calc R . .
C38 C 0.9018(7) 0.4148(5) 0.3528(5) 0.069(3) Uani 1 1 d . . .
C38A C 0.9595(8) 0.3602(5) 0.3428(5) 0.099(4) Uani 1 1 d . A .
H38A H 0.9553 0.3237 0.3715 0.149 Uiso 1 1 calc R . .
H38B H 1.0132 0.3795 0.3462 0.149 Uiso 1 1 calc R . .
H38C H 0.9486 0.3411 0.3040 0.149 Uiso 1 1 calc R . .
C39 C 0.8823(6) 0.4692(4) 0.3130(4) 0.053(2) Uani 1 1 d . A .
C40 C 0.9132(6) 0.4771(4) 0.2595(4) 0.052(2) Uani 1 1 d . . .
H40 H 0.9460 0.4411 0.2471 0.062 Uiso 1 1 calc R A .
C41 C 0.5521(8) 0.3568(7) 0.1271(6) 0.110(5) Uani 1 1 d . . .
H41A H 0.5260 0.3797 0.1583 0.166 Uiso 1 1 calc R A .
H41B H 0.5209 0.3167 0.1138 0.166 Uiso 1 1 calc R . .
H41C H 0.5562 0.3890 0.0949 0.166 Uiso 1 1 calc R . .
C42 C 0.9406(6) 0.6368(5) 0.3747(4) 0.066(3) Uani 1 1 d . . .
H42A H 0.9190 0.6110 0.4063 0.099 Uiso 1 1 calc R . .
H42B H 0.9756 0.6733 0.3907 0.099 Uiso 1 1 calc R . .
H42C H 0.9708 0.6055 0.3514 0.099 Uiso 1 1 calc R . .
O3 O 0.91(4) 0.80(3) 0.331(19) 0.135(3) Uiso 0.35(4) 1 d PD B 1
C50 C 0.88(3) 0.82(3) 0.280(15) 0.135(3) Uiso 0.35(4) 1 d PD B 1
H50A H 0.8248 0.8253 0.2780 0.203 Uiso 0.35 1 calc P B 1
H50B H 0.8998 0.7927 0.2496 0.203 Uiso 0.35 1 calc P B 1
H50C H 0.9048 0.8689 0.2757 0.203 Uiso 0.35 1 calc P B 1
O4 O 0.925(3) 0.782(3) 0.283(2) 0.135(3) Uiso 0.26(3) 1 d PD C 2
C51 C 0.90(2) 0.800(18) 0.334(7) 0.135(3) Uiso 0.26(3) 1 d PD C 2
H51A H 0.9448 0.7839 0.3632 0.203 Uiso 0.26 1 calc P C 2
H51B H 0.8532 0.7793 0.3410 0.203 Uiso 0.26 1 calc P C 2
H51C H 0.9004 0.8502 0.3357 0.203 Uiso 0.26 1 calc P C 2
O5 O 0.880(16) 0.824(16) 0.281(9) 0.135(3) Uiso 0.38(4) 1 d PD D 3
C52 C 0.91(6) 0.80(5) 0.33(2) 0.135(3) Uiso 0.38(4) 1 d PD D 3
H52A H 0.9645 0.8091 0.3363 0.203 Uiso 0.38 1 calc P D 3
H52B H 0.9013 0.7479 0.3294 0.203 Uiso 0.38 1 calc P D 3
H52C H 0.8794 0.8175 0.3615 0.203 Uiso 0.38 1 calc P D 3
O6 O 0.7155(16) 0.2804(14) 0.0050(11) 0.135(3) Uiso 0.47(2) 1 d PD E 1
C53 C 0.695(3) 0.252(2) 0.0533(14) 0.135(3) Uiso 0.47(2) 1 d PD E 1
H53A H 0.7331 0.2154 0.0651 0.203 Uiso 0.47 1 calc P E 1
H53B H 0.6419 0.2315 0.0470 0.203 Uiso 0.47 1 calc P E 1
H53C H 0.6947 0.2866 0.0837 0.203 Uiso 0.47 1 calc P E 1
O7 O 0.6441(16) 0.2750(12) 0.0382(9) 0.135(3) Uiso 0.53(2) 1 d PD E 2
C54 C 0.681(3) 0.3025(19) -0.0036(14) 0.135(3) Uiso 0.53(2) 1 d PD E 2
H54A H 0.6459 0.3346 -0.0254 0.203 Uiso 0.53 1 calc P E 2
H54B H 0.6980 0.2662 -0.0295 0.203 Uiso 0.53 1 calc P E 2
H54C H 0.7281 0.3275 0.0126 0.203 Uiso 0.53 1 calc P E 2
O8 O 0.6060(8) 0.2040(6) 0.1675(6) 0.135(3) Uiso 0.832(14) 1 d PD . .
C55 C 0.6177(12) 0.1851(10) 0.2196(8) 0.135(3) Uiso 0.832(14) 1 d PD . .
O9 O 0.6199(14) 0.1377(10) 0.0701(8) 0.135(3) Uiso 0.513(13) 1 d PD F 1
C56 C 0.6961(18) 0.1311(17) 0.0737(14) 0.135(3) Uiso 0.513(13) 1 d PD F 1
H56A H 0.7198 0.1696 0.0537 0.203 Uiso 0.51 1 calc P F 1
H56B H 0.7104 0.0877 0.0556 0.203 Uiso 0.51 1 calc P F 1
H56C H 0.7159 0.1311 0.1144 0.203 Uiso 0.51 1 calc P F 1
O10 O 0.7600(15) 0.4366(12) 0.5804(10) 0.135(3) Uiso 0.448(13) 1 d PD G 2
C57 C 0.791(2) 0.3806(17) 0.6067(15) 0.135(3) Uiso 0.448(13) 1 d PD G 2
H57A H 0.8486 0.3806 0.6044 0.203 Uiso 0.45 1 calc P G 2
H57B H 0.7684 0.3393 0.5877 0.203 Uiso 0.45 1 calc P G 2
H57C H 0.7785 0.3808 0.6473 0.203 Uiso 0.45 1 calc P G 2

loop_
_atom_site_aniso_label
_atom_site_aniso_U_11
_atom_site_aniso_U_22
_atom_site_aniso_U_33
_atom_site_aniso_U_23
_atom_site_aniso_U_13
_atom_site_aniso_U_12
Ga1 0.0541(8) 0.0468(6) 0.0462(6) 0.0041(4) 0.0026(5) -0.0074(6)
N1 0.075(6) 0.039(4) 0.041(4) 0.007(3) -0.008(4) -0.011(4)
O1 0.070(5) 0.064(4) 0.073(4) -0.001(3) -0.006(4) -0.025(4)
C1 0.061(7) 0.041(5) 0.057(5) -0.001(4) 0.003(5) 0.003(5)
Ga2 0.0372(7) 0.0423(6) 0.0441(6) -0.0035(4) 0.0012(4) -0.0028(5)
O2 0.039(4) 0.042(3) 0.060(3) -0.002(3) -0.007(3) -0.006(3)
C2A 0.067(8) 0.057(6) 0.060(5) 0.006(4) 0.018(5) 0.006(5)
C2B 0.086(9) 0.061(6) 0.073(6) -0.011(5) 0.021(6) -0.008(6)
C2 0.064(7) 0.042(5) 0.050(5) -0.005(4) 0.018(5) -0.007(5)
N3 0.045(5) 0.056(4) 0.053(4) 0.003(3) 0.003(4) -0.012(4)
C3 0.062(7) 0.043(5) 0.047(5) -0.003(4) 0.010(5) -0.003(5)
C3A 0.109(10) 0.053(5) 0.049(5) 0.009(4) 0.024(6) -0.004(6)
N4 0.061(6) 0.068(5) 0.054(4) 0.014(4) 0.010(4) 0.005(5)
C4 0.065(7) 0.034(4) 0.052(5) 0.001(4) -0.008(5) -0.009(5)
N5 0.041(5) 0.039(4) 0.050(4) 0.000(3) -0.002(3) -0.008(3)
C5 0.074(8) 0.049(5) 0.042(5) 0.004(4) -0.007(5) -0.006(5)
C5A 0.089(9) 0.046(5) 0.052(5) 0.007(4) 0.001(5) -0.001(5)
C5B 0.133(12) 0.064(6) 0.049(6) 0.000(5) -0.012(6) 0.007(7)
C5C 0.154(13) 0.104(10) 0.032(5) -0.002(5) -0.010(6) 0.022(9)
C5D 0.170(14) 0.056(6) 0.052(6) 0.005(5) 0.010(7) 0.015(8)
C5E 0.094(9) 0.063(6) 0.045(5) 0.009(4) 0.012(5) 0.021(6)
C5F 0.090(9) 0.059(6) 0.059(6) 0.026(5) 0.028(6) 0.019(6)
C5G 0.072(8) 0.054(6) 0.068(6) 0.018(5) 0.033(6) 0.013(5)
C5H 0.075(9) 0.051(6) 0.095(8) 0.027(6) 0.040(7) 0.017(6)
C5I 0.069(8) 0.043(5) 0.113(9) 0.020(6) 0.037(7) -0.003(5)
C5J 0.047(7) 0.058(6) 0.081(7) -0.007(5) 0.015(5) -0.011(5)
C5K 0.057(7) 0.050(5) 0.071(6) 0.008(4) 0.021(5) 0.001(5)
C5L 0.049(6) 0.050(5) 0.055(5) 0.018(4) 0.020(5) 0.008(5)
C5M 0.069(7) 0.036(4) 0.049(5) 0.014(4) 0.014(5) 0.001(4)
C5N 0.066(7) 0.047(5) 0.044(5) 0.013(4) 0.003(4) -0.002(5)
N7 0.057(5) 0.049(4) 0.039(4) -0.002(3) -0.001(3) 0.000(4)
N8 0.046(5) 0.048(4) 0.052(4) 0.004(3) 0.003(4) 0.003(4)
C10 0.090(10) 0.072(7) 0.100(8) -0.008(6) 0.034(7) 0.021(7)
C11 0.059(7) 0.055(6) 0.068(6) -0.002(5) 0.005(5) -0.010(5)
C12 0.052(7) 0.091(8) 0.066(6) -0.025(6) 0.014(5) -0.023(6)
C12A 0.104(11) 0.094(8) 0.076(7) -0.018(6) 0.024(7) -0.005(8)
C13 0.072(8) 0.086(7) 0.057(6) 0.006(5) 0.010(6) 0.006(7)
C13A 0.080(10) 0.145(12) 0.077(7) -0.010(8) 0.023(7) -0.034(9)
C13B 0.076(10) 0.201(17) 0.093(9) 0.018(10) -0.003(8) -0.045(11)
C14 0.064(7) 0.075(7) 0.049(5) 0.002(5) 0.010(5) -0.002(6)
C15 0.089(10) 0.099(9) 0.070(7) 0.031(6) 0.020(7) 0.020(8)
C16 0.087(9) 0.073(7) 0.066(6) 0.028(5) 0.019(6) 0.011(7)
C17 0.118(12) 0.093(8) 0.080(8) 0.051(7) 0.022(8) 0.020(8)
C17A 0.131(14) 0.153(13) 0.096(9) 0.069(9) 0.039(9) 0.060(12)
C17B 0.120(15) 0.163(15) 0.25(2) 0.142(15) 0.085(14) 0.045(12)
C18 0.088(10) 0.082(8) 0.087(8) 0.045(6) 0.025(7) 0.035(7)
C18A 0.122(12) 0.111(10) 0.095(9) 0.047(8) 0.042(8) 0.042(9)
C19 0.067(8) 0.075(7) 0.060(6) 0.017(5) 0.007(6) -0.002(6)
C20 0.065(8) 0.055(5) 0.066(6) 0.013(5) 0.024(5) 0.012(5)
C21 0.053(7) 0.046(5) 0.050(5) -0.013(4) 0.000(4) -0.005(5)
C22 0.050(7) 0.052(5) 0.059(5) -0.015(4) 0.010(5) 0.004(5)
C22A 0.056(7) 0.059(6) 0.062(5) -0.010(4) 0.011(5) 0.008(5)
C22B 0.057(8) 0.077(7) 0.102(8) -0.015(6) 0.009(6) 0.016(6)
C23 0.045(6) 0.065(6) 0.055(5) -0.002(5) 0.016(4) 0.009(5)
C23A 0.049(7) 0.080(7) 0.080(7) 0.006(5) 0.023(6) 0.013(6)
C24 0.041(6) 0.041(5) 0.054(5) -0.001(4) 0.001(4) -0.003(4)
C25 0.049(6) 0.045(5) 0.050(5) 0.003(4) 0.008(4) -0.004(5)
N6 0.038(5) 0.058(4) 0.044(4) -0.002(3) 0.005(3) 0.008(4)
C26 0.044(6) 0.045(5) 0.052(5) 0.006(4) 0.009(4) 0.007(4)
C27 0.042(6) 0.068(6) 0.051(5) 0.007(4) 0.017(5) 0.007(5)
C27A 0.069(8) 0.096(8) 0.065(6) 0.028(6) -0.001(6) 0.019(6)
C28 0.042(7) 0.095(8) 0.065(6) 0.006(5) 0.002(5) 0.028(6)
C28A 0.061(8) 0.154(12) 0.067(7) 0.013(7) 0.006(6) 0.057(9)
C28B 0.158(17) 0.102(11) 0.192(17) -0.025(11) -0.029(13) 0.062(12)
C29 0.059(7) 0.083(7) 0.044(5) 0.005(5) 0.002(5) 0.007(6)
C30 0.063(8) 0.088(7) 0.059(6) -0.003(5) 0.012(5) 0.022(6)
C31 0.056(7) 0.073(6) 0.040(5) -0.003(4) 0.014(4) 0.013(5)
C32 0.054(7) 0.109(8) 0.047(5) -0.007(5) 0.014(5) 0.024(6)
C32A 0.107(11) 0.153(12) 0.061(7) 0.020(7) 0.022(7) 0.051(10)
C33 0.067(7) 0.079(7) 0.041(5) 0.001(5) 0.005(5) 0.002(6)
C33A 0.087(9) 0.086(8) 0.058(6) 0.013(5) 0.013(6) -0.002(7)
C33B 0.20(2) 0.186(17) 0.084(10) 0.026(10) 0.029(11) -0.036(16)
C34 0.045(6) 0.059(5) 0.042(5) -0.012(4) 0.002(4) -0.015(5)
C35 0.063(7) 0.045(5) 0.057(5) 0.008(4) 0.005(5) -0.007(5)
C36 0.050(6) 0.044(5) 0.057(5) 0.006(4) -0.002(5) -0.001(5)
C37 0.077(8) 0.046(5) 0.082(7) 0.018(5) 0.005(6) 0.007(5)
C37A 0.090(9) 0.061(6) 0.077(7) 0.023(5) -0.006(6) 0.000(6)
C37B 0.092(11) 0.113(10) 0.104(9) 0.032(8) -0.013(8) 0.002(8)
C38 0.072(8) 0.049(5) 0.087(7) 0.005(5) 0.008(6) 0.015(6)
C38A 0.133(13) 0.060(7) 0.106(9) 0.016(6) 0.019(8) 0.036(8)
C39 0.047(6) 0.045(5) 0.070(6) 0.005(4) 0.013(5) 0.000(5)
C40 0.052(7) 0.044(5) 0.061(5) -0.001(4) 0.016(5) 0.007(5)
C41 0.088(11) 0.100(10) 0.143(12) -0.007(9) 0.006(10) -0.044(9)
C42 0.050(7) 0.080(7) 0.067(6) 0.003(5) -0.003(5) -0.015(6)

loop_
_atom_type_symbol
_atom_type_description
_atom_type_scat_dispersion_real
_atom_type_scat_dispersion_imag
_atom_type_scat_source
C C 0.0181 0.0091 'International Tables Vol C Tables 4.2.6.8 and 6.1.1.4'
H H 0.0000 0.0000 'International Tables Vol C Tables 4.2.6.8 and 6.1.1.4'
N N 0.0311 0.0180 'International Tables Vol C Tables 4.2.6.8 and 6.1.1.4'
O O 0.0492 0.0322 'International Tables Vol C Tables 4.2.6.8 and 6.1.1.4'
Ga Ga -1.2846 0.7763 'International Tables Vol C Tables 4.2.6.8 and 6.1.1.4'

loop_
_geom_angle_atom_site_label_1
_geom_angle_atom_site_label_2
_geom_angle_atom_site_label_3
_geom_angle
_geom_angle_site_symmetry_1
_geom_angle_site_symmetry_3
_geom_angle_publ_flag
O1 Ga1 N1 102.4(3) . . ?
O1 Ga1 N3 104.2(3) . . ?
N1 Ga1 N3 153.3(3) . . ?
O1 Ga1 N2 97.8(5) . . ?
N1 Ga1 N2 87.4(4) . . ?
N3 Ga1 N2 89.5(4) . . ?
O1 Ga1 N4 97.2(3) . . ?
N1 Ga1 N4 89.4(3) . . ?
N3 Ga1 N4 86.7(3) . . ?
N2 Ga1 N4 164.9(5) . . ?
O1 Ga1 N2' 106.2(16) . . ?
N1 Ga1 N2' 87.9(11) . . ?
N3 Ga1 N2' 85.2(11) . . ?
N2 Ga1 N2' 8.7(16) . . ?
N4 Ga1 N2' 156.4(16) . . ?
C1 N1 C4 104.2(8) . . ?
C1 N1 Ga1 126.4(5) . . ?
C4 N1 Ga1 129.4(7) . . ?
C41 O1 Ga1 120.1(7) . . ?
C20 C1 N1 125.0(9) . . ?
C20 C1 C2 124.5(9) . . ?
N1 C1 C2 110.5(7) . . ?
O2 Ga2 N6 100.9(3) . . ?
O2 Ga2 N7 99.0(3) . . ?
N6 Ga2 N7 89.4(3) . . ?
O2 Ga2 N5 100.3(3) . . ?
N6 Ga2 N5 86.3(3) . . ?
N7 Ga2 N5 160.7(3) . . ?
O2 Ga2 N8 103.1(3) . . ?
N6 Ga2 N8 155.9(3) . . ?
N7 Ga2 N8 87.1(3) . . ?
N5 Ga2 N8 89.1(3) . . ?
C42 O2 Ga2 119.9(5) . . ?
C2 C2A C2B 111.7(8) . . ?
C3 C2 C1 108.0(8) . . ?
C3 C2 C2A 128.8(8) . . ?
C1 C2 C2A 123.3(8) . . ?
C14 N3 C11 104.8(8) . . ?
C14 N3 Ga1 127.4(7) . . ?
C11 N3 Ga1 127.3(6) . . ?
C2 C3 C4 105.8(7) . . ?
C2 C3 C3A 123.8(9) . . ?
C4 C3 C3A 130.3(8) . . ?
C16 N4 C19 106.5(8) . . ?
C16 N4 Ga1 126.6(8) . . ?
C19 N4 Ga1 126.3(6) . . ?
N1 C4 C5 121.7(9) . . ?
N1 C4 C3 111.4(8) . . ?
C5 C4 C3 126.8(8) . . ?
C24 N5 C21 105.4(7) . . ?
C24 N5 Ga2 126.8(6) . . ?
C21 N5 Ga2 124.8(5) . . ?
C6 C5 C4 126.4(9) . . ?
C6 C5 C6' 7(4) . . ?
C4 C5 C6' 123.3(14) . . ?
C6 C5 C5A 115.7(9) . . ?
C4 C5 C5A 117.7(9) . . ?
C6' C5 C5A 117.6(16) . . ?
C5B C5A C5N 118.6(8) . . ?
C5B C5A C5 123.9(8) . . ?
C5N C5A C5 117.4(7) . . ?
C5A C5B C5C 119.5(10) . . ?
C5D C5C C5B 121.6(9) . . ?
C5C C5D C5E 121.4(9) . . ?
C5F C5E C5N 121.0(8) . . ?
C5F C5E C5D 121.7(9) . . ?
C5N C5E C5D 117.3(9) . . ?
C5E C5F C5G 121.9(8) . . ?
C5F C5G C5H 124.2(9) . . ?
C5F C5G C5L 117.7(9) . . ?
C5H C5G C5L 118.1(9) . . ?
C5I C5H C5G 121.6(9) . . ?
C5H C5I C5J 120.5(10) . . ?
C5K C5J C5I 122.8(10) . . ?
C5J C5K C5L 118.6(8) . . ?
C5J C5K C25 121.4(9) . . ?
C5L C5K C25 120.0(8) . . ?
C5M C5L C5K 123.7(7) . . ?
C5M C5L C5G 117.9(8) . . ?
C5K C5L C5G 118.4(8) . . ?
C5L C5M C5N 124.2(7) . . ?
C5M C5N C5E 117.2(8) . . ?
C5M C5N C5A 121.3(7) . . ?
C5E C5N C5A 121.5(8) . . ?
C34 N7 C31 105.3(7) . . ?
C34 N7 Ga2 126.4(6) . . ?
C31 N7 Ga2 126.4(5) . . ?
C9 N2 C6 106.2(9) . . ?
C9 N2 Ga1 125.2(8) . . ?
C6 N2 Ga1 125.7(8) . . ?
C5 C6 N2 122.9(10) . . ?
C5 C6 C7 129.4(11) . . ?
N2 C6 C7 107.5(10) . . ?
C8 C7 C6 107.3(10) . . ?
C8 C7 C7A 125.8(11) . . ?
C6 C7 C7A 126.9(11) . . ?
C7 C8 C9 107.1(10) . . ?
C7 C8 C8A 127.5(11) . . ?
C9 C8 C8A 125.4(11) . . ?
C8B C8A C8 107.1(14) . . ?
N2 C9 C8 111.3(10) . . ?
N2 C9 C10 122.7(11) . . ?
C8 C9 C10 125.6(11) . . ?
C9' N2' C6' 105.5(16) . . ?
C9' N2' Ga1 129(2) . . ?
C6' N2' Ga1 121(3) . . ?
N2' C6' C7' 109.6(16) . . ?
N2' C6' C5 123(3) . . ?
C7' C6' C5 125(3) . . ?
C8' C7' C6' 105.8(15) . . ?
C8' C7' C7A' 124(2) . . ?
C6' C7' C7A' 130(2) . . ?
C7' C8' C9' 108.0(15) . . ?
C7' C8' C8A' 126(2) . . ?
C9' C8' C8A' 125(2) . . ?
C8B' C8A' C8' 108(2) . . ?
C10 C9' N2' 123(3) . . ?
C10 C9' C8' 122(3) . . ?
N2' C9' C8' 110.7(16) . . ?
C39 N8 C36 106.7(7) . . ?
C39 N8 Ga2 126.3(6) . . ?
C36 N8 Ga2 125.1(6) . . ?
C9' C10 C11 123.9(17) . . ?
C9' C10 C9 24(2) . . ?
C11 C10 C9 125.6(10) . . ?
C10 C11 N3 124.3(9) . . ?
C10 C11 C12 124.5(10) . . ?
N3 C11 C12 111.0(9) . . ?
C13 C12 C11 106.1(10) . . ?
C13 C12 C12A 129.7(10) . . ?
C11 C12 C12A 124.2(11) . . ?
C12 C13 C14 108.5(9) . . ?
C12 C13 C13A 128.8(11) . . ?
C14 C13 C13A 122.6(10) . . ?
C13B C13A C13 111.0(10) . . ?
C15 C14 N3 125.4(9) . . ?
C15 C14 C13 125.0(9) . . ?
N3 C14 C13 109.5(9) . . ?
C14 C15 C16 124.0(10) . . ?
N4 C16 C15 126.0(10) . . ?
N4 C16 C17 109.5(10) . . ?
C15 C16 C17 124.2(10) . . ?
C18 C17 C16 107.4(9) . . ?
C18 C17 C17A 127.8(12) . . ?
C16 C17 C17A 124.7(12) . . ?
C17B C17A C17 113.6(14) . . ?
C17 C18 C19 105.8(10) . . ?
C17 C18 C18A 128.3(9) . . ?
C19 C18 C18A 125.8(10) . . ?
N4 C19 C20 124.3(9) . . ?
N4 C19 C18 110.6(9) . . ?
C20 C19 C18 124.9(11) . . ?
C1 C20 C19 126.3(10) . . ?
C40 C21 N5 126.1(8) . . ?
C40 C21 C22 123.4(9) . . ?
N5 C21 C22 110.3(7) . . ?
C23 C22 C21 107.3(8) . . ?
C23 C22 C22A 128.0(9) . . ?
C21 C22 C22A 124.6(8) . . ?
C22B C22A C22 114.0(8) . . ?
C22 C23 C24 106.6(8) . . ?
C22 C23 C23A 123.7(9) . . ?
C24 C23 C23A 129.6(8) . . ?
N5 C24 C25 122.8(8) . . ?
N5 C24 C23 110.0(7) . . ?
C25 C24 C23 127.0(8) . . ?
C26 C25 C24 124.3(8) . . ?
C26 C25 C5K 117.2(8) . . ?
C24 C25 C5K 118.4(8) . . ?
C29 N6 C26 106.5(6) . . ?
C29 N6 Ga2 125.4(5) . . ?
C26 N6 Ga2 127.9(6) . . ?
N6 C26 C25 124.6(7) . . ?
N6 C26 C27 108.9(7) . . ?
C25 C26 C27 126.5(7) . . ?
C28 C27 C26 107.3(7) . . ?
C28 C27 C27A 122.6(8) . . ?
C26 C27 C27A 130.1(8) . . ?
C27 C28 C29 107.2(8) . . ?
C27 C28 C28A 128.3(8) . . ?
C29 C28 C28A 124.4(8) . . ?
C28B C28A C28 110.7(11) . . ?
N6 C29 C30 126.3(8) . . ?
N6 C29 C28 109.9(7) . . ?
C30 C29 C28 123.6(9) . . ?
C31 C30 C29 126.6(9) . . ?
C30 C31 N7 123.2(8) . . ?
C30 C31 C32 127.3(9) . . ?
N7 C31 C32 109.6(8) . . ?
C33 C32 C31 107.9(8) . . ?
C33 C32 C32A 129.1(9) . . ?
C31 C32 C32A 122.9(9) . . ?
C32 C33 C34 107.0(8) . . ?
C32 C33 C33A 127.2(9) . . ?
C34 C33 C33A 125.8(9) . . ?
C33B C33A C33 114.9(10) . . ?
C35 C34 N7 124.5(8) . . ?
C35 C34 C33 125.2(8) . . ?
N7 C34 C33 110.2(8) . . ?
C36 C35 C34 124.9(8) . . ?
C35 C36 N8 126.5(8) . . ?
C35 C36 C37 124.8(8) . . ?
N8 C36 C37 108.7(8) . . ?
C38 C37 C36 106.8(8) . . ?
C38 C37 C37A 128.8(10) . . ?
C36 C37 C37A 124.4(10) . . ?
C37B C37A C37 110.3(9) . . ?
C37 C38 C39 107.8(9) . . ?
C37 C38 C38A 127.9(10) . . ?
C39 C38 C38A 124.0(10) . . ?
N8 C39 C40 124.9(8) . . ?
N8 C39 C38 109.9(8) . . ?
C40 C39 C38 125.2(9) . . ?
C21 C40 C39 126.0(8) . . ?

loop_
_geom_bond_atom_site_label_1
_geom_bond_atom_site_label_2
_geom_bond_distance
_geom_bond_site_symmetry_2
_geom_bond_publ_flag
Ga1 O1 1.856(6) . ?
Ga1 N1 2.016(8) . ?
Ga1 N3 2.022(7) . ?
Ga1 N2 2.025(10) . ?
Ga1 N4 2.026(8) . ?
Ga1 N2' 2.04(3) . ?
N1 C1 1.395(11) . ?
N1 C4 1.397(10) . ?
O1 C41 1.396(14) . ?
C1 C20 1.358(12) . ?
C1 C2 1.451(12) . ?
Ga2 O2 1.861(5) . ?
Ga2 N6 2.025(6) . ?
Ga2 N7 2.029(7) . ?
Ga2 N5 2.039(7) . ?
Ga2 N8 2.050(7) . ?
O2 C42 1.393(10) . ?
C2A C2 1.504(12) . ?
C2A C2B 1.529(12) . ?
C2 C3 1.358(12) . ?
N3 C14 1.378(11) . ?
N3 C11 1.381(12) . ?
C3 C4 1.458(13) . ?
C3 C3A 1.484(11) . ?
N4 C16 1.353(11) . ?
N4 C19 1.365(12) . ?
C4 C5 1.416(13) . ?
N5 C24 1.380(10) . ?
N5 C21 1.396(11) . ?
C5 C6 1.369(16) . ?
C5 C6' 1.48(4) . ?
C5 C5A 1.497(11) . ?
C5A C5B 1.369(12) . ?
C5A C5N 1.443(12) . ?
C5B C5C 1.457(14) . ?
C5C C5D 1.336(15) . ?
C5D C5E 1.425(13) . ?
C5E C5F 1.381(14) . ?
C5E C5N 1.424(11) . ?
C5F C5G 1.394(13) . ?
C5G C5H 1.431(14) . ?
C5G C5L 1.477(11) . ?
C5H C5I 1.322(14) . ?
C5I C5J 1.417(13) . ?
C5J C5K 1.374(12) . ?
C5K C5L 1.428(12) . ?
C5K C25 1.498(12) . ?
C5L C5M 1.377(11) . ?
C5M C5N 1.386(11) . ?
N7 C34 1.390(10) . ?
N7 C31 1.403(11) . ?
N2 C9 1.365(12) . ?
N2 C6 1.403(13) . ?
C6 C7 1.477(13) . ?
C7 C8 1.352(13) . ?
C7 C7A 1.528(13) . ?
C8 C9 1.430(13) . ?
C8 C8A 1.554(16) . ?
C8A C8B 1.497(19) . ?
C9 C10 1.432(16) . ?
N2' C9' 1.366(17) . ?
N2' C6' 1.402(17) . ?
C6' C7' 1.469(17) . ?
C7' C8' 1.353(17) . ?
C7' C7A' 1.529(17) . ?
C8' C9' 1.441(17) . ?
C8' C8A' 1.544(19) . ?
C8A' C8B' 1.49(2) . ?
C9' C10 1.32(3) . ?
N8 C39 1.376(11) . ?
N8 C36 1.387(10) . ?
C10 C11 1.380(14) . ?
C11 C12 1.457(13) . ?
C12 C13 1.318(14) . ?
C12 C12A 1.510(14) . ?
C13 C14 1.460(14) . ?
C13 C13A 1.507(14) . ?
C13A C13B 1.421(16) . ?
C14 C15 1.354(14) . ?
C15 C16 1.366(14) . ?
C16 C17 1.456(15) . ?
C17 C18 1.346(15) . ?
C17 C17A 1.523(14) . ?
C17A C17B 1.50(2) . ?
C18 C19 1.447(13) . ?
C18 C18A 1.523(15) . ?
C19 C20 1.395(13) . ?
C21 C40 1.360(11) . ?
C21 C22 1.445(12) . ?
C22 C23 1.357(12) . ?
C22 C22A 1.499(12) . ?
C22A C22B 1.498(13) . ?
C23 C24 1.468(12) . ?
C23 C23A 1.468(12) . ?
C24 C25 1.400(11) . ?
C25 C26 1.397(11) . ?
N6 C29 1.379(10) . ?
N6 C26 1.388(9) . ?
C26 C27 1.458(10) . ?
C27 C28 1.354(11) . ?
C27 C27A 1.512(10) . ?
C28 C29 1.444(11) . ?
C28 C28A 1.532(12) . ?
C28A C28B 1.478(16) . ?
C29 C30 1.385(12) . ?
C30 C31 1.361(12) . ?
C31 C32 1.427(12) . ?
C32 C33 1.363(13) . ?
C32 C32A 1.564(14) . ?
C33 C34 1.435(13) . ?
C33 C33A 1.485(12) . ?
C33A C33B 1.389(17) . ?
C34 C35 1.381(12) . ?
C35 C36 1.354(12) . ?
C36 C37 1.456(12) . ?
C37 C38 1.360(14) . ?
C37 C37A 1.502(12) . ?
C37A C37B 1.500(14) . ?
C38 C39 1.426(12) . ?
C38 C38A 1.471(14) . ?
C39 C40 1.389(12) . ?
O3 C50 1.31(3) . ?
O4 C51 1.30(3) . ?
O5 C52 1.31(3) . ?
O6 C53 1.32(2) . ?
O7 C54 1.31(2) . ?
O8 C55 1.266(17) . ?
O9 C56 1.29(2) . ?
O10 C57 1.34(2) . ?
